data_7118680
loop_
_publ_author_name
'Ding, Ransheng'
'Wolf, Christian'

_publ_section_title
;
 Catalytic insertion of aldehydes into dihalonitroacetophenones via
 sequential bond scission-aldol reaction-acyl transfer.
;
_journal_issue 17
_journal_name_full 'Chemical communications (Cambridge, England)'
_journal_page_first 3576
_journal_page_last 3579
_journal_paper_doi 10.1039/c5cc09753c
_journal_volume 52
_journal_year 2016
_chemical_formula_moiety 'C15 H10 Cl2 N2 O6'
_chemical_formula_sum 'C15 H10 Cl2 N2 O6'
_chemical_formula_weight 385.15
_chemical_name_systematic '2,2-dichloro-2-nitro-1-(4-nitrophenyl)ethyl benzoate'
_space_group_crystal_system orthorhombic
_space_group_IT_number 33
_space_group_name_Hall 'P 2c -2n'
_space_group_name_H-M_alt 'P n a 21'
_symmetry_space_group_name_Hall 'P 2c -2n'
_symmetry_space_group_name_H-M 'P n a 21'
_atom_sites_solution_hydrogens geom
_audit_creation_method SHELXL-2014/7
_audit_update_record
;
2015-09-15 deposited with the CCDC.
2016-02-01 downloaded from the CCDC.
;
_cell_angle_alpha 90
_cell_angle_beta 90
_cell_angle_gamma 90
_cell_formula_units_Z 4
_cell_length_a 7.0035(5)
_cell_length_b 37.401(3)
_cell_length_c 6.0429(4)
_cell_measurement_reflns_used 17971
_cell_measurement_temperature 173(2)
_cell_measurement_theta_max 30.465
_cell_measurement_theta_min 2.723
_cell_volume 1582.9(2)
_computing_cell_refinement 'SAINT v. 8.34A, BRUKER-AXS'
_computing_data_collection 'APEX 2, BRUKER-AXS'
_computing_data_reduction 'SAINT v. 8.34A, BRUKER-AXS'
_computing_molecular_graphics 'X-SEED, L. Barbour (1999)'
_computing_structure_refinement 'SHELXL-2014/7 (Sheldrick, 2014)'
_computing_structure_solution 'SHELXT-2013/1, G. Sheldrick'
_diffrn_ambient_temperature 173(2)
_diffrn_measured_fraction_theta_full 0.999
_diffrn_measured_fraction_theta_max 0.987
_diffrn_measurement_device_type 'Bruker D8 Quest CMOS'
_diffrn_measurement_method 'omega scans'
_diffrn_radiation_type MoK\a
_diffrn_radiation_wavelength 0.71073
_diffrn_reflns_av_R_equivalents 0.0293
_diffrn_reflns_av_unetI/netI 0.0260
_diffrn_reflns_laue_measured_fraction_full 0.999
_diffrn_reflns_laue_measured_fraction_max 0.987
_diffrn_reflns_limit_h_max 9
_diffrn_reflns_limit_h_min -9
_diffrn_reflns_limit_k_max 52
_diffrn_reflns_limit_k_min -51
_diffrn_reflns_limit_l_max 8
_diffrn_reflns_limit_l_min -8
_diffrn_reflns_number 20028
_diffrn_reflns_point_group_measured_fraction_full 0.999
_diffrn_reflns_point_group_measured_fraction_max 0.967
_diffrn_reflns_theta_full 25.000
_diffrn_reflns_theta_max 30.490
_diffrn_reflns_theta_min 2.178
_exptl_absorpt_coefficient_mu 0.447
_exptl_absorpt_correction_T_max 0.7461
_exptl_absorpt_correction_T_min 0.6383
_exptl_absorpt_correction_type multi-scan
_exptl_absorpt_process_details 'SADABS-2012/1, G. Sheldrick'
_exptl_crystal_colour colorless
_exptl_crystal_density_diffrn 1.616
_exptl_crystal_description needle
_exptl_crystal_F_000 784
_exptl_crystal_recrystallization_method 'Re-crystallisation from solvent: Chloroform, Hexanes'
_exptl_crystal_size_max 0.13
_exptl_crystal_size_mid 0.03
_exptl_crystal_size_min 0.01
_refine_diff_density_max 0.243
_refine_diff_density_min -0.408
_refine_diff_density_rms 0.061
_refine_ls_abs_structure_details
;
 Flack x determined using 1941 quotients [(I+)-(I-)]/[(I+)+(I-)]
 (Parsons, Flack and Wagner, Acta Cryst. B69 (2013) 249-259).
;
_refine_ls_abs_structure_Flack 0.022(13)
_refine_ls_extinction_method none
_refine_ls_goodness_of_fit_ref 1.037
_refine_ls_hydrogen_treatment constr
_refine_ls_matrix_type full
_refine_ls_number_parameters 226
_refine_ls_number_reflns 4658
_refine_ls_number_restraints 1
_refine_ls_restrained_S_all 1.037
_refine_ls_R_factor_all 0.0278
_refine_ls_R_factor_gt 0.0264
_refine_ls_shift/su_max 0.001
_refine_ls_shift/su_mean 0.000
_refine_ls_structure_factor_coef Fsqd
_refine_ls_weighting_details 'w=1/[\s^2^(Fo^2^)+(0.0399P)^2^+0.3519P] where P=(Fo^2^+2Fc^2^)/3'
_refine_ls_weighting_scheme calc
_refine_ls_wR_factor_gt 0.0661
_refine_ls_wR_factor_ref 0.0668
_reflns_Friedel_coverage 0.803
_reflns_friedel_fraction_full 0.999
_reflns_friedel_fraction_max 0.942
_reflns_number_gt 4512
_reflns_number_total 4658
_reflns_threshold_expression 'I > 2\s(I)'
_cod_data_source_file c5cc09753c2.cif
_cod_data_source_block B15242_2
_cod_depositor_comments 'Adding full bibliography for 7118679--7118680.cif.'
_cod_original_cell_volume 1582.86(19)
_cod_database_code 7118680
_shelx_shelxl_version_number 2014/7
_shelx_space_group_comment
;
The symmetry employed for this shelxl refinement is uniquely defined
by the following loop, which should always be used as a source of
symmetry information in preference to the above space-group names.
They are only intended as comments.
;

loop_
_space_group_symop_operation_xyz
'x, y, z'
'-x, -y, z+1/2'
'-x+1/2, y+1/2, z+1/2'
'x+1/2, -y+1/2, z'

loop_
_atom_site_label
_atom_site_type_symbol
_atom_site_fract_x
_atom_site_fract_y
_atom_site_fract_z
_atom_site_U_iso_or_equiv
_atom_site_adp_type
_atom_site_occupancy
_atom_site_site_symmetry_order
_atom_site_calc_flag
_atom_site_refinement_flags_posn
_atom_site_refinement_flags_adp
Cl2 Cl 0.72517(6) 0.63780(2) 0.63137(8) 0.01757(10) Uani 1 1 d . .
Cl1 Cl 0.80683(6) 0.67628(2) 0.22653(8) 0.01738(10) Uani 1 1 d . .
O5 O 0.41191(18) 0.60409(3) 0.3287(2) 0.0123(2) Uani 1 1 d . .
O2 O 0.0084(2) 0.73601(4) 0.9751(3) 0.0220(3) Uani 1 1 d . .
O1 O 0.1226(2) 0.77696(3) 0.7584(3) 0.0210(3) Uani 1 1 d . .
O6 O 0.2192(2) 0.60720(4) 0.0298(3) 0.0200(3) Uani 1 1 d . .
O3 O 0.8805(2) 0.58701(4) 0.3531(3) 0.0255(3) Uani 1 1 d . .
O4 O 0.7372(2) 0.60102(4) 0.0471(3) 0.0256(3) Uani 1 1 d . .
N1 N 0.0965(2) 0.74556(4) 0.8088(3) 0.0145(3) Uani 1 1 d . .
N2 N 0.7787(2) 0.60574(4) 0.2411(3) 0.0157(3) Uani 1 1 d . .
C3 C 0.1777(2) 0.71780(5) 0.6640(3) 0.0128(3) Uani 1 1 d . .
C9 C 0.2921(2) 0.58955(5) 0.1735(3) 0.0119(3) Uani 1 1 d . .
C5 C 0.2723(2) 0.65727(4) 0.6107(3) 0.0131(3) Uani 1 1 d . .
H5 H 0.2767 0.6331 0.6584 0.016 Uiso 1 1 calc R U
C4 C 0.1798(2) 0.68273(4) 0.7394(3) 0.0136(3) Uani 1 1 d . .
H4 H 0.1199 0.6763 0.8748 0.016 Uiso 1 1 calc R U
C7 C 0.4735(2) 0.63990(4) 0.2836(3) 0.0106(3) Uani 1 1 d . .
H7 H 0.4608 0.6448 0.1217 0.013 Uiso 1 1 calc R U
C6 C 0.3584(2) 0.66706(4) 0.4124(3) 0.0108(3) Uani 1 1 d . .
C2 C 0.2540(2) 0.72793(4) 0.4619(3) 0.0136(3) Uani 1 1 d . .
H2 H 0.2445 0.7519 0.4118 0.016 Uiso 1 1 calc R U
C11 C 0.3430(2) 0.53261(5) 0.3882(3) 0.0133(3) Uani 1 1 d . .
H11 H 0.4032 0.5456 0.5037 0.016 Uiso 1 1 calc R U
C1 C 0.3448(2) 0.70206(4) 0.3342(3) 0.0127(3) Uani 1 1 d . .
H1 H 0.3973 0.7082 0.1944 0.015 Uiso 1 1 calc R U
C12 C 0.3251(3) 0.49554(5) 0.4017(3) 0.0157(3) Uani 1 1 d . .
H12 H 0.3724 0.4832 0.5277 0.019 Uiso 1 1 calc R U
C15 C 0.1808(2) 0.53150(5) 0.0334(3) 0.0140(3) Uani 1 1 d . .
H15 H 0.1299 0.5438 -0.0907 0.017 Uiso 1 1 calc R U
C10 C 0.2711(2) 0.55038(4) 0.2024(3) 0.0112(3) Uani 1 1 d . .
C13 C 0.2380(2) 0.47662(4) 0.2308(4) 0.0159(3) Uani 1 1 d . .
H13 H 0.2281 0.4513 0.2395 0.019 Uiso 1 1 calc R U
C14 C 0.1655(3) 0.49453(5) 0.0476(3) 0.0160(3) Uani 1 1 d . .
H14 H 0.1055 0.4815 -0.0680 0.019 Uiso 1 1 calc R U
C8 C 0.6870(3) 0.63980(4) 0.3478(3) 0.0123(3) Uani 1 1 d . .

loop_
_atom_site_aniso_label
_atom_site_aniso_U_11
_atom_site_aniso_U_22
_atom_site_aniso_U_33
_atom_site_aniso_U_23
_atom_site_aniso_U_13
_atom_site_aniso_U_12
Cl2 0.01622(18) 0.0236(2) 0.01289(18) -0.00110(16) -0.00145(17) 0.00212(14)
Cl1 0.01563(17) 0.01179(17) 0.0247(2) 0.00245(16) 0.00610(17) -0.00149(13)
O5 0.0187(6) 0.0065(5) 0.0118(5) 0.0013(4) -0.0012(5) -0.0028(4)
O2 0.0210(7) 0.0224(6) 0.0225(7) -0.0052(5) 0.0057(6) 0.0024(5)
O1 0.0247(7) 0.0112(5) 0.0272(7) -0.0027(5) -0.0056(6) 0.0037(5)
O6 0.0216(7) 0.0154(6) 0.0228(7) 0.0070(6) -0.0082(6) -0.0037(5)
O3 0.0289(8) 0.0208(6) 0.0268(8) 0.0066(6) 0.0056(6) 0.0128(6)
O4 0.0392(9) 0.0210(7) 0.0165(7) -0.0039(6) 0.0059(6) 0.0071(6)
N1 0.0103(6) 0.0150(6) 0.0182(7) -0.0028(6) -0.0031(5) 0.0028(5)
N2 0.0190(7) 0.0109(6) 0.0172(7) 0.0021(6) 0.0068(6) 0.0023(5)
C3 0.0094(6) 0.0117(7) 0.0173(8) -0.0020(6) -0.0017(6) 0.0009(5)
C9 0.0117(7) 0.0111(7) 0.0129(8) 0.0015(6) 0.0008(5) -0.0010(5)
C5 0.0149(7) 0.0096(7) 0.0147(8) 0.0011(6) 0.0017(6) -0.0004(5)
C4 0.0118(6) 0.0138(7) 0.0152(8) 0.0001(7) 0.0021(6) -0.0004(5)
C7 0.0144(7) 0.0067(6) 0.0106(7) 0.0013(5) 0.0002(6) -0.0007(5)
C6 0.0112(7) 0.0086(7) 0.0126(7) 0.0007(6) -0.0002(6) -0.0008(5)
C2 0.0135(7) 0.0093(7) 0.0179(8) 0.0022(6) -0.0030(6) 0.0008(6)
C11 0.0133(7) 0.0125(7) 0.0141(8) 0.0011(6) -0.0021(6) -0.0005(6)
C1 0.0132(7) 0.0115(7) 0.0133(7) 0.0022(6) 0.0001(6) -0.0003(5)
C12 0.0154(8) 0.0109(7) 0.0206(9) 0.0043(7) -0.0017(7) 0.0022(6)
C15 0.0138(7) 0.0136(7) 0.0145(8) 0.0005(6) -0.0029(7) -0.0019(6)
C10 0.0100(6) 0.0094(7) 0.0142(8) 0.0013(6) 0.0005(6) -0.0002(5)
C13 0.0140(7) 0.0101(7) 0.0235(9) 0.0009(7) 0.0027(7) -0.0004(5)
C14 0.0137(8) 0.0139(8) 0.0203(8) -0.0032(7) -0.0007(7) -0.0023(6)
C8 0.0159(7) 0.0087(7) 0.0122(8) 0.0013(6) 0.0028(6) 0.0014(5)

loop_
_atom_type_symbol
_atom_type_description
_atom_type_scat_dispersion_real
_atom_type_scat_dispersion_imag
_atom_type_scat_source
C C 0.0033 0.0016 'International Tables Vol C Tables 4.2.6.8 and 6.1.1.4'
H H 0.0000 0.0000 'International Tables Vol C Tables 4.2.6.8 and 6.1.1.4'
N N 0.0061 0.0033 'International Tables Vol C Tables 4.2.6.8 and 6.1.1.4'
O O 0.0106 0.0060 'International Tables Vol C Tables 4.2.6.8 and 6.1.1.4'
Cl Cl 0.1484 0.1585 'International Tables Vol C Tables 4.2.6.8 and 6.1.1.4'

loop_
_geom_angle_atom_site_label_1
_geom_angle_atom_site_label_2
_geom_angle_atom_site_label_3
_geom_angle
C9 O5 C7 115.12(13)
O2 N1 O1 123.68(16)
O2 N1 C3 118.30(15)
O1 N1 C3 118.01(16)
O3 N2 O4 126.53(17)
O3 N2 C8 118.90(16)
O4 N2 C8 114.57(15)
C4 C3 C2 122.90(16)
C4 C3 N1 118.36(17)
C2 C3 N1 118.70(15)
O6 C9 O5 122.37(16)
O6 C9 C10 125.77(16)
O5 C9 C10 111.83(14)
C6 C5 C4 120.26(16)
C6 C5 H5 119.9
C4 C5 H5 119.9
C3 C4 C5 117.95(17)
C3 C4 H4 121.0
C5 C4 H4 121.0
O5 C7 C6 111.70(13)
O5 C7 C8 103.95(12)
C6 C7 C8 112.84(13)
O5 C7 H7 109.4
C6 C7 H7 109.4
C8 C7 H7 109.4
C5 C6 C1 120.61(16)
C5 C6 C7 119.84(14)
C1 C6 C7 119.51(15)
C3 C2 C1 118.35(15)
C3 C2 H2 120.8
C1 C2 H2 120.8
C12 C11 C10 119.16(16)
C12 C11 H11 120.4
C10 C11 H11 120.4
C2 C1 C6 119.74(16)
C2 C1 H1 120.1
C6 C1 H1 120.1
C13 C12 C11 120.07(17)
C13 C12 H12 120.0
C11 C12 H12 120.0
C14 C15 C10 119.61(17)
C14 C15 H15 120.2
C10 C15 H15 120.2
C15 C10 C11 120.72(15)
C15 C10 C9 117.36(15)
C11 C10 C9 121.90(15)
C14 C13 C12 120.38(16)
C14 C13 H13 119.8
C12 C13 H13 119.8
C15 C14 C13 120.03(17)
C15 C14 H14 120.0
C13 C14 H14 120.0
C7 C8 N2 107.19(13)
C7 C8 Cl2 113.41(12)
N2 C8 Cl2 107.97(12)
C7 C8 Cl1 110.78(11)
N2 C8 Cl1 105.25(11)
Cl2 C8 Cl1 111.76(10)

loop_
_geom_bond_atom_site_label_1
_geom_bond_atom_site_label_2
_geom_bond_distance
Cl2 C8 1.7357(19)
Cl1 C8 1.7617(17)
O5 C9 1.371(2)
O5 C7 1.4332(18)
O2 N1 1.232(2)
O1 N1 1.227(2)
O6 C9 1.204(2)
O3 N2 1.207(2)
O4 N2 1.220(2)
N1 C3 1.472(2)
N2 C8 1.566(2)
C3 C4 1.389(2)
C3 C2 1.386(3)
C9 C10 1.483(2)
C5 C6 1.391(2)
C5 C4 1.389(2)
C5 H5 0.9500
C4 H4 0.9500
C7 C6 1.512(2)
C7 C8 1.545(2)
C7 H7 1.0000
C6 C1 1.395(2)
C2 C1 1.391(2)
C2 H2 0.9500
C11 C12 1.395(2)
C11 C10 1.398(2)
C11 H11 0.9500
C1 H1 0.9500
C12 C13 1.392(3)
C12 H12 0.9500
C15 C14 1.390(2)
C15 C10 1.393(2)
C15 H15 0.9500
C13 C14 1.390(3)
C13 H13 0.9500
C14 H14 0.9500
